data_7133107
loop_
_publ_author_name
'Yao, Yu-Xiang'
'Zhang, Jing'
'Min, Xuehong'
'Qin, Lan'
'Wei, Yi'
'Gao, Yang'
'Hu, Xiao-Qiang'

_publ_section_title
;
 Expedient access to polysubstituted acrylamides <i>via</i>
 strain-release-driven dual phosphine and palladium catalysis.
;
_journal_issue 51
_journal_name_full 'Chemical communications (Cambridge, England)'
_journal_page_first 6532
_journal_page_last 6535
_journal_paper_doi 10.1039/d4cc01968g
_journal_volume 60
_journal_year 2024
_chemical_formula_sum 'C33 H25 N O'
_chemical_formula_weight 451.54
_space_group_crystal_system triclinic
_space_group_IT_number 2
_space_group_name_Hall '-P 1'
_space_group_name_H-M_alt 'P -1'
_atom_sites_solution_hydrogens geom
_audit_creation_method SHELXL-2014/7
_audit_update_record
;
2024-01-25 deposited with the CCDC.	2024-05-29 downloaded from the CCDC.
;
_cell_angle_alpha 79.032(12)
_cell_angle_beta 87.963(16)
_cell_angle_gamma 78.447(12)
_cell_formula_units_Z 2
_cell_length_a 5.820(3)
_cell_length_b 9.093(4)
_cell_length_c 23.432(12)
_cell_measurement_reflns_used 3326
_cell_measurement_temperature 296(2)
_cell_measurement_theta_max 22.50
_cell_measurement_theta_min 2.64
_cell_volume 1192.7(10)
_computing_structure_refinement 'SHELXL-2014/7 (Sheldrick, 2014)'
_diffrn_ambient_temperature 296(2)
_diffrn_measured_fraction_theta_full 0.968
_diffrn_measured_fraction_theta_max 0.968
_diffrn_measurement_device_type ccd
_diffrn_radiation_type MoK\a
_diffrn_radiation_wavelength 0.71073
_diffrn_reflns_av_R_equivalents 0.0842
_diffrn_reflns_av_unetI/netI 0.1059
_diffrn_reflns_Laue_measured_fraction_full 0.968
_diffrn_reflns_Laue_measured_fraction_max 0.968
_diffrn_reflns_limit_h_max 6
_diffrn_reflns_limit_h_min -6
_diffrn_reflns_limit_k_max 10
_diffrn_reflns_limit_k_min -10
_diffrn_reflns_limit_l_max 24
_diffrn_reflns_limit_l_min -27
_diffrn_reflns_number 14405
_diffrn_reflns_point_group_measured_fraction_full 0.968
_diffrn_reflns_point_group_measured_fraction_max 0.968
_diffrn_reflns_theta_full 24.996
_diffrn_reflns_theta_max 24.996
_diffrn_reflns_theta_min 2.327
_exptl_absorpt_coefficient_mu 0.075
_exptl_absorpt_correction_type multi-scan
_exptl_absorpt_process_details sadabs
_exptl_crystal_colour colorless
_exptl_crystal_density_diffrn 1.257
_exptl_crystal_description block
_exptl_crystal_F_000 476
_exptl_crystal_size_max 0.220
_exptl_crystal_size_mid 0.200
_exptl_crystal_size_min 0.180
_exptl_transmission_factor_max 0.864
_exptl_transmission_factor_min 0.864
_refine_diff_density_max 0.347
_refine_diff_density_min -0.223
_refine_diff_density_rms 0.061
_refine_ls_extinction_method none
_refine_ls_goodness_of_fit_ref 1.050
_refine_ls_hydrogen_treatment constr
_refine_ls_matrix_type full
_refine_ls_number_parameters 316
_refine_ls_number_reflns 4046
_refine_ls_number_restraints 0
_refine_ls_restrained_S_all 1.050
_refine_ls_R_factor_all 0.1645
_refine_ls_R_factor_gt 0.0939
_refine_ls_shift/su_max 0.000
_refine_ls_shift/su_mean 0.000
_refine_ls_structure_factor_coef Fsqd
_refine_ls_weighting_details 'w=1/[\s^2^(Fo^2^)+(0.1000P)^2^+1.2494P] where P=(Fo^2^+2Fc^2^)/3'
_refine_ls_weighting_scheme calc
_refine_ls_wR_factor_gt 0.2176
_refine_ls_wR_factor_ref 0.2434
_reflns_Friedel_coverage 0.000
_reflns_number_gt 2311
_reflns_number_total 4046
_reflns_threshold_expression 'I > 2\s(I)'
_cod_data_source_file d4cc01968g2.cif
_cod_data_source_block 1
_cod_depositor_comments 'Adding full bibliography for 7133107--7133109.cif.'
_cod_original_cell_volume 1192.6(10)
_cod_database_code 7133107
_shelx_shelxl_version_number 2014/7
_shelx_space_group_comment
;
The symmetry employed for this shelxl refinement is uniquely defined
by the following loop, which should always be used as a source of
symmetry information in preference to the above space-group names.
They are only intended as comments.
;
_shelx_estimated_absorpt_t_min 0.984
_shelx_estimated_absorpt_t_max 0.987

loop_
_space_group_symop_operation_xyz
'x, y, z'
'-x, -y, -z'

loop_
_atom_site_label
_atom_site_type_symbol
_atom_site_fract_x
_atom_site_fract_y
_atom_site_fract_z
_atom_site_U_iso_or_equiv
_atom_site_adp_type
_atom_site_occupancy
_atom_site_site_symmetry_order
_atom_site_calc_flag
_atom_site_refinement_flags_posn
_atom_site_refinement_flags_adp
_atom_site_refinement_flags_occupancy
_atom_site_disorder_assembly
_atom_site_disorder_group
C1 C 0.6252(8) 0.2027(6) 0.2583(2) 0.0528(13) Uani 1 1 d . . . . .
H1 H 0.7280 0.2579 0.2368 0.063 Uiso 1 1 calc R U . . .
C2 C 0.6913(9) 0.0457(6) 0.2761(2) 0.0626(15) Uani 1 1 d . . . . .
H2 H 0.8393 -0.0042 0.2667 0.075 Uiso 1 1 calc R U . . .
C3 C 0.5403(10) -0.0367(6) 0.3076(2) 0.0595(14) Uani 1 1 d . . . . .
H3 H 0.5863 -0.1419 0.3193 0.071 Uiso 1 1 calc R U . . .
C4 C 0.3229(9) 0.0354(5) 0.3218(2) 0.0588(14) Uani 1 1 d . . . . .
H4 H 0.2200 -0.0205 0.3428 0.071 Uiso 1 1 calc R U . . .
C5 C 0.2569(8) 0.1909(5) 0.3049(2) 0.0499(12) Uani 1 1 d . . . . .
H5 H 0.1097 0.2398 0.3153 0.060 Uiso 1 1 calc R U . . .
C6 C 0.4052(7) 0.2764(5) 0.27263(17) 0.0384(11) Uani 1 1 d . . . . .
C7 C 0.3193(7) 0.4492(5) 0.25804(19) 0.0430(11) Uani 1 1 d . . . . .
C8 C 0.2946(7) 0.5262(5) 0.30942(17) 0.0359(10) Uani 1 1 d . . . . .
C9 C 0.4802(7) 0.5018(5) 0.34818(18) 0.0429(11) Uani 1 1 d . . . . .
H9 H 0.6237 0.4430 0.3403 0.051 Uiso 1 1 calc R U . . .
C10 C 0.4552(7) 0.5629(5) 0.39769(18) 0.0423(11) Uani 1 1 d . . . . .
H10 H 0.5835 0.5465 0.4223 0.051 Uiso 1 1 calc R U . . .
C11 C 0.2427(7) 0.6489(5) 0.41212(17) 0.0357(10) Uani 1 1 d . . . . .
C12 C 0.0580(8) 0.6730(5) 0.37346(18) 0.0430(11) Uani 1 1 d . . . . .
H12 H -0.0860 0.7301 0.3819 0.052 Uiso 1 1 calc R U . . .
C13 C 0.0809(8) 0.6147(5) 0.32269(18) 0.0439(11) Uani 1 1 d . . . . .
H13 H -0.0457 0.6344 0.2974 0.053 Uiso 1 1 calc R U . . .
C14 C 0.2132(7) 0.7137(5) 0.46638(17) 0.0388(11) Uani 1 1 d . . . . .
C15 C 0.0224(8) 0.6986(5) 0.50227(19) 0.0512(12) Uani 1 1 d . . . . .
H15 H -0.0890 0.6478 0.4921 0.061 Uiso 1 1 calc R U . . .
C16 C -0.0068(9) 0.7566(6) 0.5526(2) 0.0607(14) Uani 1 1 d . . . . .
H16 H -0.1362 0.7448 0.5762 0.073 Uiso 1 1 calc R U . . .
C17 C 0.1581(10) 0.8327(6) 0.5678(2) 0.0621(15) Uani 1 1 d . . . . .
H17 H 0.1397 0.8725 0.6018 0.074 Uiso 1 1 calc R U . . .
C18 C 0.3462(10) 0.8496(5) 0.5333(2) 0.0593(14) Uani 1 1 d . . . . .
H18 H 0.4562 0.9016 0.5435 0.071 Uiso 1 1 calc R U . . .
C19 C 0.3753(8) 0.7895(5) 0.48276(19) 0.0513(12) Uani 1 1 d . . . . .
H19 H 0.5062 0.8005 0.4596 0.062 Uiso 1 1 calc R U . . .
C20 C 0.2948(8) 0.7921(5) 0.19587(18) 0.0464(12) Uani 1 1 d . . . . .
H20 H 0.4345 0.7586 0.2167 0.056 Uiso 1 1 calc R U . . .
C21 C 0.2158(10) 0.9472(5) 0.1761(2) 0.0578(14) Uani 1 1 d . . . . .
H21 H 0.3037 1.0170 0.1829 0.069 Uiso 1 1 calc R U . . .
C22 C 0.0065(9) 0.9974(6) 0.1462(2) 0.0579(14) Uani 1 1 d . . . . .
H22 H -0.0495 1.1015 0.1340 0.069 Uiso 1 1 calc R U . . .
C23 C -0.1186(10) 0.8947(6) 0.1346(2) 0.0621(14) Uani 1 1 d . . . . .
H23 H -0.2586 0.9291 0.1140 0.075 Uiso 1 1 calc R U . . .
C24 C -0.0379(8) 0.7382(6) 0.1536(2) 0.0530(13) Uani 1 1 d . . . . .
H24 H -0.1231 0.6687 0.1451 0.064 Uiso 1 1 calc R U . . .
C25 C 0.1684(8) 0.6867(5) 0.18495(18) 0.0414(11) Uani 1 1 d . . . . .
C26 C 0.2564(8) 0.5187(5) 0.20399(19) 0.0454(11) Uani 1 1 d . . . . .
C27 C 0.2561(9) 0.4241(5) 0.15672(18) 0.0443(11) Uani 1 1 d . . . . .
C28 C 0.5036(8) 0.3404(5) 0.07479(18) 0.0410(11) Uani 1 1 d . . . . .
C29 C 0.7057(8) 0.3634(6) 0.0445(2) 0.0532(13) Uani 1 1 d . . . . .
H29 H 0.8035 0.4192 0.0577 0.064 Uiso 1 1 calc R U . . .
C30 C 0.7627(9) 0.3043(6) -0.0052(2) 0.0600(14) Uani 1 1 d . . . . .
H30 H 0.8973 0.3219 -0.0257 0.072 Uiso 1 1 calc R U . . .
C31 C 0.6217(10) 0.2194(6) -0.0247(2) 0.0628(15) Uani 1 1 d . . . . .
H31 H 0.6609 0.1781 -0.0579 0.075 Uiso 1 1 calc R U . . .
C32 C 0.4228(10) 0.1966(6) 0.0058(2) 0.0636(14) Uani 1 1 d . . . . .
H32 H 0.3264 0.1402 -0.0076 0.076 Uiso 1 1 calc R U . . .
C33 C 0.3607(9) 0.2550(5) 0.05583(19) 0.0512(12) Uani 1 1 d . . . . .
H33 H 0.2259 0.2371 0.0762 0.061 Uiso 1 1 calc R U . . .
N1 N 0.4542(7) 0.4053(4) 0.12573(15) 0.0480(10) Uani 1 1 d . . . . .
H1A H 0.5685 0.4372 0.1385 0.058 Uiso 1 1 calc R U . . .
O1 O 0.0788(6) 0.3802(4) 0.14717(14) 0.0617(10) Uani 1 1 d . . . . .

loop_
_atom_site_aniso_label
_atom_site_aniso_U_11
_atom_site_aniso_U_22
_atom_site_aniso_U_33
_atom_site_aniso_U_23
_atom_site_aniso_U_13
_atom_site_aniso_U_12
C1 0.048(3) 0.058(3) 0.047(3) -0.006(2) 0.002(2) -0.001(2)
C2 0.056(3) 0.066(4) 0.060(3) -0.024(3) -0.004(3) 0.016(3)
C3 0.070(4) 0.043(3) 0.059(3) -0.009(3) -0.013(3) 0.006(3)
C4 0.065(3) 0.039(3) 0.068(3) 0.001(2) 0.006(3) -0.010(3)
C5 0.050(3) 0.043(3) 0.056(3) -0.012(2) 0.011(2) -0.006(2)
C6 0.044(3) 0.041(3) 0.031(2) -0.011(2) -0.001(2) -0.005(2)
C7 0.041(3) 0.051(3) 0.039(3) -0.011(2) 0.004(2) -0.012(2)
C8 0.033(2) 0.041(3) 0.034(2) -0.0073(19) 0.0037(19) -0.0085(19)
C9 0.036(3) 0.047(3) 0.046(3) -0.017(2) 0.002(2) -0.001(2)
C10 0.037(3) 0.051(3) 0.040(3) -0.014(2) -0.003(2) -0.007(2)
C11 0.038(3) 0.036(2) 0.034(2) -0.0068(19) 0.001(2) -0.0104(19)
C12 0.039(3) 0.049(3) 0.039(3) -0.014(2) 0.003(2) 0.000(2)
C13 0.043(3) 0.053(3) 0.036(3) -0.010(2) -0.006(2) -0.007(2)
C14 0.043(3) 0.039(3) 0.034(2) -0.0080(19) 0.002(2) -0.006(2)
C15 0.046(3) 0.066(3) 0.046(3) -0.020(2) 0.005(2) -0.013(2)
C16 0.057(3) 0.088(4) 0.040(3) -0.022(3) 0.009(2) -0.015(3)
C17 0.081(4) 0.066(3) 0.039(3) -0.021(3) 0.002(3) -0.005(3)
C18 0.080(4) 0.054(3) 0.051(3) -0.019(3) -0.003(3) -0.019(3)
C19 0.055(3) 0.061(3) 0.043(3) -0.019(2) 0.007(2) -0.015(3)
C20 0.056(3) 0.045(3) 0.039(3) -0.009(2) -0.001(2) -0.010(2)
C21 0.074(4) 0.040(3) 0.065(3) -0.016(2) 0.012(3) -0.021(3)
C22 0.064(4) 0.047(3) 0.055(3) 0.002(2) 0.011(3) -0.006(3)
C23 0.067(4) 0.065(4) 0.049(3) -0.005(3) -0.002(3) -0.005(3)
C24 0.054(3) 0.058(3) 0.054(3) -0.020(3) -0.001(3) -0.017(3)
C25 0.049(3) 0.042(3) 0.034(2) -0.010(2) 0.000(2) -0.008(2)
C26 0.047(3) 0.053(3) 0.040(3) -0.010(2) 0.005(2) -0.016(2)
C27 0.055(3) 0.048(3) 0.032(3) -0.008(2) -0.003(2) -0.014(2)
C28 0.050(3) 0.038(3) 0.035(2) -0.008(2) -0.001(2) -0.005(2)
C29 0.051(3) 0.063(3) 0.047(3) -0.014(2) -0.004(2) -0.009(2)
C30 0.058(3) 0.074(4) 0.047(3) -0.015(3) 0.009(3) -0.010(3)
C31 0.073(4) 0.063(3) 0.050(3) -0.024(3) 0.008(3) 0.002(3)
C32 0.078(4) 0.057(3) 0.062(3) -0.029(3) 0.005(3) -0.011(3)
C33 0.065(3) 0.049(3) 0.044(3) -0.018(2) 0.009(2) -0.015(2)
N1 0.057(3) 0.053(2) 0.042(2) -0.0197(18) 0.003(2) -0.0206(19)
O1 0.063(2) 0.078(2) 0.057(2) -0.0357(18) 0.0057(18) -0.0246(19)

loop_
_atom_type_symbol
_atom_type_description
_atom_type_scat_dispersion_real
_atom_type_scat_dispersion_imag
_atom_type_scat_source
C C 0.0033 0.0016 'International Tables Vol C Tables 4.2.6.8 and 6.1.1.4'
H H 0.0000 0.0000 'International Tables Vol C Tables 4.2.6.8 and 6.1.1.4'
N N 0.0061 0.0033 'International Tables Vol C Tables 4.2.6.8 and 6.1.1.4'
O O 0.0106 0.0060 'International Tables Vol C Tables 4.2.6.8 and 6.1.1.4'

loop_
_geom_angle_atom_site_label_1
_geom_angle_atom_site_label_2
_geom_angle_atom_site_label_3
_geom_angle
_geom_angle_site_symmetry_1
_geom_angle_site_symmetry_3
_geom_angle_publ_flag
C6 C1 C2 119.4(5) . . ?
C6 C1 H1 120.3 . . ?
C2 C1 H1 120.3 . . ?
C3 C2 C1 120.7(5) . . ?
C3 C2 H2 119.7 . . ?
C1 C2 H2 119.7 . . ?
C4 C3 C2 120.2(5) . . ?
C4 C3 H3 119.9 . . ?
C2 C3 H3 119.9 . . ?
C3 C4 C5 119.6(5) . . ?
C3 C4 H4 120.2 . . ?
C5 C4 H4 120.2 . . ?
C4 C5 C6 121.3(4) . . ?
C4 C5 H5 119.3 . . ?
C6 C5 H5 119.3 . . ?
C1 C6 C5 118.8(4) . . ?
C1 C6 C7 123.8(4) . . ?
C5 C6 C7 117.3(4) . . ?
C26 C7 C8 124.8(4) . . ?
C26 C7 C6 120.7(4) . . ?
C8 C7 C6 114.3(4) . . ?
C9 C8 C13 117.9(4) . . ?
C9 C8 C7 120.5(4) . . ?
C13 C8 C7 121.4(4) . . ?
C10 C9 C8 121.2(4) . . ?
C10 C9 H9 119.4 . . ?
C8 C9 H9 119.4 . . ?
C9 C10 C11 121.7(4) . . ?
C9 C10 H10 119.2 . . ?
C11 C10 H10 119.2 . . ?
C12 C11 C10 117.0(4) . . ?
C12 C11 C14 121.0(4) . . ?
C10 C11 C14 122.0(4) . . ?
C13 C12 C11 122.2(4) . . ?
C13 C12 H12 118.9 . . ?
C11 C12 H12 118.9 . . ?
C12 C13 C8 120.0(4) . . ?
C12 C13 H13 120.0 . . ?
C8 C13 H13 120.0 . . ?
C19 C14 C15 117.7(4) . . ?
C19 C14 C11 121.4(4) . . ?
C15 C14 C11 120.9(4) . . ?
C16 C15 C14 121.7(5) . . ?
C16 C15 H15 119.1 . . ?
C14 C15 H15 119.1 . . ?
C15 C16 C17 119.3(5) . . ?
C15 C16 H16 120.3 . . ?
C17 C16 H16 120.3 . . ?
C18 C17 C16 120.2(4) . . ?
C18 C17 H17 119.9 . . ?
C16 C17 H17 119.9 . . ?
C17 C18 C19 120.1(5) . . ?
C17 C18 H18 120.0 . . ?
C19 C18 H18 120.0 . . ?
C14 C19 C18 121.0(4) . . ?
C14 C19 H19 119.5 . . ?
C18 C19 H19 119.5 . . ?
C25 C20 C21 120.8(5) . . ?
C25 C20 H20 119.6 . . ?
C21 C20 H20 119.6 . . ?
C22 C21 C20 119.7(5) . . ?
C22 C21 H21 120.1 . . ?
C20 C21 H21 120.1 . . ?
C23 C22 C21 120.1(5) . . ?
C23 C22 H22 120.0 . . ?
C21 C22 H22 120.0 . . ?
C22 C23 C24 120.4(5) . . ?
C22 C23 H23 119.8 . . ?
C24 C23 H23 119.8 . . ?
C25 C24 C23 120.0(5) . . ?
C25 C24 H24 120.0 . . ?
C23 C24 H24 120.0 . . ?
C24 C25 C20 118.9(4) . . ?
C24 C25 C26 119.6(4) . . ?
C20 C25 C26 121.4(4) . . ?
C7 C26 C25 125.2(4) . . ?
C7 C26 C27 119.9(4) . . ?
C25 C26 C27 114.9(4) . . ?
O1 C27 N1 124.9(4) . . ?
O1 C27 C26 120.0(4) . . ?
N1 C27 C26 114.8(4) . . ?
C33 C28 C29 119.9(4) . . ?
C33 C28 N1 122.6(4) . . ?
C29 C28 N1 117.5(4) . . ?
C30 C29 C28 120.3(5) . . ?
C30 C29 H29 119.8 . . ?
C28 C29 H29 119.8 . . ?
C29 C30 C31 120.4(5) . . ?
C29 C30 H30 119.8 . . ?
C31 C30 H30 119.8 . . ?
C32 C31 C30 118.9(5) . . ?
C32 C31 H31 120.6 . . ?
C30 C31 H31 120.6 . . ?
C31 C32 C33 122.0(5) . . ?
C31 C32 H32 119.0 . . ?
C33 C32 H32 119.0 . . ?
C28 C33 C32 118.5(5) . . ?
C28 C33 H33 120.8 . . ?
C32 C33 H33 120.8 . . ?
C27 N1 C28 129.6(4) . . ?
C27 N1 H1A 115.2 . . ?
C28 N1 H1A 115.2 . . ?

loop_
_geom_bond_atom_site_label_1
_geom_bond_atom_site_label_2
_geom_bond_distance
_geom_bond_site_symmetry_2
_geom_bond_publ_flag
C1 C6 1.383(6) . ?
C1 C2 1.388(7) . ?
C1 H1 0.9300 . ?
C2 C3 1.372(7) . ?
C2 H2 0.9300 . ?
C3 C4 1.365(7) . ?
C3 H3 0.9300 . ?
C4 C5 1.372(6) . ?
C4 H4 0.9300 . ?
C5 C6 1.385(6) . ?
C5 H5 0.9300 . ?
C6 C7 1.526(6) . ?
C7 C26 1.331(6) . ?
C7 C8 1.492(6) . ?
C8 C9 1.392(6) . ?
C8 C13 1.399(6) . ?
C9 C10 1.370(6) . ?
C9 H9 0.9300 . ?
C10 C11 1.393(6) . ?
C10 H10 0.9300 . ?
C11 C12 1.387(6) . ?
C11 C14 1.491(6) . ?
C12 C13 1.383(6) . ?
C12 H12 0.9300 . ?
C13 H13 0.9300 . ?
C14 C19 1.378(6) . ?
C14 C15 1.382(6) . ?
C15 C16 1.372(6) . ?
C15 H15 0.9300 . ?
C16 C17 1.383(7) . ?
C16 H16 0.9300 . ?
C17 C18 1.354(7) . ?
C17 H17 0.9300 . ?
C18 C19 1.387(6) . ?
C18 H18 0.9300 . ?
C19 H19 0.9300 . ?
C20 C25 1.384(6) . ?
C20 C21 1.386(6) . ?
C20 H20 0.9300 . ?
C21 C22 1.377(7) . ?
C21 H21 0.9300 . ?
C22 C23 1.364(7) . ?
C22 H22 0.9300 . ?
C23 C24 1.396(7) . ?
C23 H23 0.9300 . ?
C24 C25 1.381(6) . ?
C24 H24 0.9300 . ?
C25 C26 1.496(6) . ?
C26 C27 1.526(6) . ?
C27 O1 1.220(5) . ?
C27 N1 1.340(6) . ?
C28 C33 1.381(6) . ?
C28 C29 1.384(6) . ?
C28 N1 1.425(5) . ?
C29 C30 1.375(6) . ?
C29 H29 0.9300 . ?
C30 C31 1.376(7) . ?
C30 H30 0.9300 . ?
C31 C32 1.368(7) . ?
C31 H31 0.9300 . ?
C32 C33 1.385(6) . ?
C32 H32 0.9300 . ?
C33 H33 0.9300 . ?
N1 H1A 0.8600 . ?

loop_
_geom_torsion_atom_site_label_1
_geom_torsion_atom_site_label_2
_geom_torsion_atom_site_label_3
_geom_torsion_atom_site_label_4
_geom_torsion
_geom_torsion_site_symmetry_1
_geom_torsion_site_symmetry_2
_geom_torsion_site_symmetry_3
_geom_torsion_site_symmetry_4
_geom_torsion_publ_flag
C6 C1 C2 C3 0.2(7) . . . . ?
C1 C2 C3 C4 -0.1(8) . . . . ?
C2 C3 C4 C5 -0.6(7) . . . . ?
C3 C4 C5 C6 1.2(7) . . . . ?
C2 C1 C6 C5 0.3(6) . . . . ?
C2 C1 C6 C7 176.7(4) . . . . ?
C4 C5 C6 C1 -1.1(7) . . . . ?
C4 C5 C6 C7 -177.7(4) . . . . ?
C1 C6 C7 C26 75.2(6) . . . . ?
C5 C6 C7 C26 -108.4(5) . . . . ?
C1 C6 C7 C8 -109.7(5) . . . . ?
C5 C6 C7 C8 66.7(5) . . . . ?
C26 C7 C8 C9 -133.0(5) . . . . ?
C6 C7 C8 C9 52.1(5) . . . . ?
C26 C7 C8 C13 52.1(6) . . . . ?
C6 C7 C8 C13 -122.8(4) . . . . ?
C13 C8 C9 C10 -0.2(6) . . . . ?
C7 C8 C9 C10 -175.4(4) . . . . ?
C8 C9 C10 C11 1.5(7) . . . . ?
C9 C10 C11 C12 -1.4(6) . . . . ?
C9 C10 C11 C14 179.0(4) . . . . ?
C10 C11 C12 C13 0.1(6) . . . . ?
C14 C11 C12 C13 179.7(4) . . . . ?
C11 C12 C13 C8 1.1(7) . . . . ?
C9 C8 C13 C12 -1.0(6) . . . . ?
C7 C8 C13 C12 174.1(4) . . . . ?
C12 C11 C14 C19 -133.0(5) . . . . ?
C10 C11 C14 C19 46.6(6) . . . . ?
C12 C11 C14 C15 47.5(6) . . . . ?
C10 C11 C14 C15 -132.9(5) . . . . ?
C19 C14 C15 C16 0.1(7) . . . . ?
C11 C14 C15 C16 179.6(4) . . . . ?
C14 C15 C16 C17 0.3(8) . . . . ?
C15 C16 C17 C18 0.0(8) . . . . ?
C16 C17 C18 C19 -0.5(8) . . . . ?
C15 C14 C19 C18 -0.6(7) . . . . ?
C11 C14 C19 C18 179.9(4) . . . . ?
C17 C18 C19 C14 0.8(7) . . . . ?
C25 C20 C21 C22 1.4(7) . . . . ?
C20 C21 C22 C23 -2.1(7) . . . . ?
C21 C22 C23 C24 1.0(7) . . . . ?
C22 C23 C24 C25 0.8(7) . . . . ?
C23 C24 C25 C20 -1.5(6) . . . . ?
C23 C24 C25 C26 -178.7(4) . . . . ?
C21 C20 C25 C24 0.4(6) . . . . ?
C21 C20 C25 C26 177.5(4) . . . . ?
C8 C7 C26 C25 5.0(7) . . . . ?
C6 C7 C26 C25 179.6(4) . . . . ?
C8 C7 C26 C27 -170.9(4) . . . . ?
C6 C7 C26 C27 3.7(6) . . . . ?
C24 C25 C26 C7 -128.8(5) . . . . ?
C20 C25 C26 C7 54.1(6) . . . . ?
C24 C25 C26 C27 47.3(6) . . . . ?
C20 C25 C26 C27 -129.8(4) . . . . ?
C7 C26 C27 O1 91.0(6) . . . . ?
C25 C26 C27 O1 -85.3(5) . . . . ?
C7 C26 C27 N1 -93.5(5) . . . . ?
C25 C26 C27 N1 90.1(5) . . . . ?
C33 C28 C29 C30 1.3(7) . . . . ?
N1 C28 C29 C30 -179.7(4) . . . . ?
C28 C29 C30 C31 -1.2(7) . . . . ?
C29 C30 C31 C32 0.9(8) . . . . ?
C30 C31 C32 C33 -0.7(8) . . . . ?
C29 C28 C33 C32 -1.2(7) . . . . ?
N1 C28 C33 C32 179.9(4) . . . . ?
C31 C32 C33 C28 0.9(7) . . . . ?
O1 C27 N1 C28 3.4(7) . . . . ?
C26 C27 N1 C28 -171.8(4) . . . . ?
C33 C28 N1 C27 -14.2(7) . . . . ?
C29 C28 N1 C27 166.8(4) . . . . ?
